data_4324902
loop_
_publ_author_name
'Yang Cao'
'Zhu Du'
'Wenbo Li'
'Junmei Li'
'Yong Zhang'
'Fan Xu'
'Qi Shen'

_publ_contact_author_email qshen@suda.edu.cn
_publ_contact_author_fax 86-512-65880305
_publ_contact_author_name 'Dr. Qi Shen'
_publ_contact_author_phone 86-512-65880306
_publ_section_title
;
 Activation of Carbodiimide and Transformation with Amine to Guanidinate
 Group by Ln(OAr)3(THF)2 (Ln: Lanthanide and Yttrium) and Ln(OAr)3(THF)2
 as a Novel Precatalyst for Addition of Amines to Carbodiimides: Influence
 of Aryloxide Group
;
_journal_name_full 'Inorganic Chemistry'
_journal_page_first 3729
_journal_page_last 3737
_journal_paper_doi 10.1021/ic200091s
_journal_volume 50
_journal_year 2011
_chemical_formula_moiety 'C52 H83 N2 O3 Y'
_chemical_formula_sum 'C52 H83 N2 O3 Y'
_chemical_formula_weight 873.11
_chemical_name_systematic
; 
 ? 
;
_space_group_IT_number 14
_symmetry_cell_setting monoclinic
_symmetry_Int_Tables_number 14
_symmetry_space_group_name_Hall '-P 2ybc'
_symmetry_space_group_name_H-M 'P 1 21/c 1'
_atom_sites_solution_hydrogens geom
_atom_sites_solution_primary direct
_atom_sites_solution_secondary difmap
_audit_creation_method SHELXL-97
_cell_angle_alpha 90.00
_cell_angle_beta 103.940(3)
_cell_angle_gamma 90.00
_cell_formula_units_Z 4
_cell_length_a 15.5829(18)
_cell_length_b 17.9753(19)
_cell_length_c 18.564(2)
_cell_measurement_reflns_used 21139
_cell_measurement_temperature 223(2)
_cell_measurement_theta_max 27.6
_cell_measurement_theta_min 3.0
_cell_volume 5046.8(10)
_computing_cell_refinement CrystalClear
_computing_data_collection CrystalClear
_computing_data_reduction CrystalStructure
_computing_structure_refinement 'SHELXL-97 (Sheldrick, 1997)'
_computing_structure_solution 'SHELXS-97 (Sheldrick, 1990)'
_diffrn_ambient_temperature 223(2)
_diffrn_detector_area_resol_mean 14.63
_diffrn_measured_fraction_theta_full 0.992
_diffrn_measured_fraction_theta_max 0.992
_diffrn_measurement_device_type 'Rigaku Saturn'
_diffrn_measurement_method \w
_diffrn_radiation_monochromator graphite
_diffrn_radiation_source 'fine-focus sealed tube'
_diffrn_radiation_type MoK\a
_diffrn_radiation_wavelength 0.71075
_diffrn_reflns_av_R_equivalents 0.0530
_diffrn_reflns_av_sigmaI/netI 0.0923
_diffrn_reflns_limit_h_max 19
_diffrn_reflns_limit_h_min -20
_diffrn_reflns_limit_k_max 23
_diffrn_reflns_limit_k_min -20
_diffrn_reflns_limit_l_max 24
_diffrn_reflns_limit_l_min -19
_diffrn_reflns_number 27663
_diffrn_reflns_theta_full 27.47
_diffrn_reflns_theta_max 27.47
_diffrn_reflns_theta_min 3.11
_exptl_absorpt_coefficient_mu 1.196
_exptl_absorpt_correction_T_max 0.836
_exptl_absorpt_correction_T_min 0.442
_exptl_absorpt_correction_type multi-scan
_exptl_absorpt_process_details 'Jacobson, R. (1998) Private communication'
_exptl_crystal_colour purple?
_exptl_crystal_density_diffrn 1.149
_exptl_crystal_description prism
_exptl_crystal_F_000 1888
_exptl_crystal_size_max 0.80
_exptl_crystal_size_mid 0.40
_exptl_crystal_size_min 0.15
_refine_diff_density_max 0.907
_refine_diff_density_min -0.684
_refine_diff_density_rms 0.070
_refine_ls_extinction_method none
_refine_ls_goodness_of_fit_ref 1.104
_refine_ls_hydrogen_treatment constr
_refine_ls_matrix_type full
_refine_ls_number_parameters 548
_refine_ls_number_reflns 11447
_refine_ls_number_restraints 0
_refine_ls_restrained_S_all 1.104
_refine_ls_R_factor_all 0.0997
_refine_ls_R_factor_gt 0.0695
_refine_ls_shift/su_max 0.000
_refine_ls_shift/su_mean 0.000
_refine_ls_structure_factor_coef Fsqd
_refine_ls_weighting_details 'calc w=1/[\s^2^(Fo^2^)+(0.0629P)^2^+1.1789P] where P=(Fo^2^+2Fc^2^)/3'
_refine_ls_weighting_scheme calc
_refine_ls_wR_factor_gt 0.1462
_refine_ls_wR_factor_ref 0.1636
_reflns_number_gt 8364
_reflns_number_total 11447
_reflns_threshold_expression >2sigma(I)
_cod_data_source_file ic200091s_si_001_2.cif
_cod_data_source_block complex1
_cod_original_sg_symbol_H-M 'P 21/c'
_cod_database_code 4324902

loop_
_symmetry_equiv_pos_as_xyz
'x, y, z'
'-x, y+1/2, -z+1/2'
'-x, -y, -z'
'x, -y-1/2, z-1/2'

loop_
_atom_site_label
_atom_site_type_symbol
_atom_site_fract_x
_atom_site_fract_y
_atom_site_fract_z
_atom_site_U_iso_or_equiv
_atom_site_adp_type
_atom_site_occupancy
_atom_site_symmetry_multiplicity
_atom_site_calc_flag
_atom_site_refinement_flags
Y1 Y 0.25209(2) 0.608302(16) 0.205262(18) 0.03298(11) Uani 1 1 d .
O1 O 0.38713(15) 0.61045(12) 0.21706(12) 0.0355(5) Uani 1 1 d .
O2 O 0.20276(15) 0.71670(11) 0.18340(13) 0.0370(5) Uani 1 1 d .
O3 O 0.18755(15) 0.50646(12) 0.16752(13) 0.0376(5) Uani 1 1 d .
N1 N 0.2557(2) 0.57746(16) 0.33412(16) 0.0413(7) Uani 1 1 d .
N2 N 0.2914(3) 0.44647(18) 0.3517(2) 0.0619(10) Uani 1 1 d .
C1 C 0.4696(2) 0.61398(16) 0.20544(18) 0.0325(7) Uani 1 1 d .
C2 C 0.5451(2) 0.60491(17) 0.26639(19) 0.0340(7) Uani 1 1 d .
C3 C 0.6282(2) 0.60615(18) 0.2526(2) 0.0403(8) Uani 1 1 d .
H3 H 0.6776 0.6014 0.2930 0.048 Uiso 1 1 calc R
C4 C 0.6427(2) 0.6140(2) 0.1821(2) 0.0460(9) Uani 1 1 d .
C5 C 0.5692(2) 0.6247(2) 0.1247(2) 0.0434(8) Uani 1 1 d .
H5 H 0.5778 0.6314 0.0767 0.052 Uiso 1 1 calc R
C6 C 0.4830(2) 0.62595(18) 0.13354(19) 0.0374(8) Uani 1 1 d .
C7 C 0.5361(2) 0.59056(19) 0.34595(19) 0.0388(8) Uani 1 1 d .
C8 C 0.4842(3) 0.6536(2) 0.3723(2) 0.0494(9) Uani 1 1 d .
H8A H 0.4796 0.6434 0.4226 0.074 Uiso 1 1 calc R
H8B H 0.4255 0.6568 0.3397 0.074 Uiso 1 1 calc R
H8C H 0.5150 0.7004 0.3714 0.074 Uiso 1 1 calc R
C9 C 0.4905(3) 0.5159(2) 0.3497(2) 0.0489(9) Uani 1 1 d .
H9A H 0.5273 0.4760 0.3387 0.073 Uiso 1 1 calc R
H9B H 0.4338 0.5153 0.3137 0.073 Uiso 1 1 calc R
H9C H 0.4813 0.5088 0.3991 0.073 Uiso 1 1 calc R
C10 C 0.6257(3) 0.5870(2) 0.4024(2) 0.0555(10) Uani 1 1 d .
H10A H 0.6604 0.5465 0.3895 0.083 Uiso 1 1 calc R
H10B H 0.6165 0.5785 0.4516 0.083 Uiso 1 1 calc R
H10C H 0.6569 0.6336 0.4019 0.083 Uiso 1 1 calc R
C11 C 0.7341(3) 0.6094(3) 0.1682(3) 0.0742(14) Uani 1 1 d .
H11A H 0.7501 0.6573 0.1512 0.111 Uiso 1 1 calc R
H11B H 0.7346 0.5720 0.1306 0.111 Uiso 1 1 calc R
H11C H 0.7763 0.5959 0.2138 0.111 Uiso 1 1 calc R
C12 C 0.4110(2) 0.64137(19) 0.06115(19) 0.0403(8) Uani 1 1 d .
C13 C 0.4205(3) 0.5844(2) 0.0018(2) 0.0523(10) Uani 1 1 d .
H13A H 0.4172 0.5345 0.0207 0.078 Uiso 1 1 calc R
H13B H 0.4770 0.5913 -0.0105 0.078 Uiso 1 1 calc R
H13C H 0.3731 0.5915 -0.0424 0.078 Uiso 1 1 calc R
C14 C 0.4273(3) 0.7203(2) 0.0334(2) 0.0584(11) Uani 1 1 d .
H14A H 0.4860 0.7226 0.0243 0.088 Uiso 1 1 calc R
H14B H 0.4226 0.7568 0.0708 0.088 Uiso 1 1 calc R
H14C H 0.3836 0.7309 -0.0123 0.088 Uiso 1 1 calc R
C15 C 0.3141(2) 0.6389(2) 0.0655(2) 0.0493(9) Uani 1 1 d .
H15A H 0.2761 0.6494 0.0169 0.074 Uiso 1 1 calc R
H15B H 0.3042 0.6758 0.1007 0.074 Uiso 1 1 calc R
H15C H 0.3005 0.5899 0.0816 0.074 Uiso 1 1 calc R
C16 C 0.1821(2) 0.78766(17) 0.16010(18) 0.0345(7) Uani 1 1 d .
C17 C 0.1046(2) 0.80168(18) 0.10294(18) 0.0366(8) Uani 1 1 d .
C18 C 0.0867(3) 0.8744(2) 0.0786(2) 0.0450(9) Uani 1 1 d .
H18 H 0.0361 0.8835 0.0404 0.054 Uiso 1 1 calc R
C19 C 0.1402(2) 0.93424(19) 0.1081(2) 0.0455(9) Uani 1 1 d .
C20 C 0.2142(2) 0.91907(19) 0.1639(2) 0.0413(8) Uani 1 1 d .
H20 H 0.2508 0.9591 0.1845 0.050 Uiso 1 1 calc R
C21 C 0.2377(2) 0.84839(18) 0.19135(19) 0.0372(8) Uani 1 1 d .
C22 C 0.0379(2) 0.73981(19) 0.0711(2) 0.0423(8) Uani 1 1 d .
C23 C 0.0795(3) 0.6758(2) 0.0366(2) 0.0545(10) Uani 1 1 d .
H23A H 0.1073 0.6954 -0.0009 0.082 Uiso 1 1 calc R
H23B H 0.0340 0.6404 0.0140 0.082 Uiso 1 1 calc R
H23C H 0.1237 0.6511 0.0750 0.082 Uiso 1 1 calc R
C24 C -0.0016(3) 0.7117(2) 0.1344(2) 0.0515(10) Uani 1 1 d .
H24A H 0.0450 0.6910 0.1736 0.077 Uiso 1 1 calc R
H24B H -0.0454 0.6736 0.1156 0.077 Uiso 1 1 calc R
H24C H -0.0295 0.7528 0.1540 0.077 Uiso 1 1 calc R
C25 C -0.0393(3) 0.7682(2) 0.0094(2) 0.0616(12) Uani 1 1 d .
H25A H -0.0674 0.8099 0.0277 0.092 Uiso 1 1 calc R
H25B H -0.0820 0.7286 -0.0059 0.092 Uiso 1 1 calc R
H25C H -0.0171 0.7842 -0.0327 0.092 Uiso 1 1 calc R
C26 C 0.1166(3) 1.0129(2) 0.0808(3) 0.0640(12) Uani 1 1 d .
H26A H 0.1660 1.0458 0.1008 0.096 Uiso 1 1 calc R
H26B H 0.0651 1.0295 0.0971 0.096 Uiso 1 1 calc R
H26C H 0.1036 1.0138 0.0270 0.096 Uiso 1 1 calc R
C27 C 0.3224(2) 0.83870(18) 0.25388(19) 0.0392(8) Uani 1 1 d .
C28 C 0.3619(3) 0.9139(2) 0.2860(2) 0.0498(10) Uani 1 1 d .
H28A H 0.3815 0.9416 0.2480 0.075 Uiso 1 1 calc R
H28B H 0.4118 0.9051 0.3277 0.075 Uiso 1 1 calc R
H28C H 0.3172 0.9424 0.3023 0.075 Uiso 1 1 calc R
C29 C 0.3936(2) 0.8002(2) 0.2229(2) 0.0481(9) Uani 1 1 d .
H29A H 0.3727 0.7515 0.2040 0.072 Uiso 1 1 calc R
H29B H 0.4471 0.7948 0.2621 0.072 Uiso 1 1 calc R
H29C H 0.4060 0.8299 0.1831 0.072 Uiso 1 1 calc R
C30 C 0.3029(3) 0.7953(2) 0.3188(2) 0.0475(9) Uani 1 1 d .
H30A H 0.2605 0.8227 0.3392 0.071 Uiso 1 1 calc R
H30B H 0.3571 0.7887 0.3568 0.071 Uiso 1 1 calc R
H30C H 0.2785 0.7471 0.3015 0.071 Uiso 1 1 calc R
C31 C 0.1609(2) 0.43401(18) 0.16631(18) 0.0361(7) Uani 1 1 d .
C32 C 0.0802(2) 0.41518(19) 0.18489(19) 0.0395(8) Uani 1 1 d .
C33 C 0.0629(2) 0.3400(2) 0.1945(2) 0.0441(9) Uani 1 1 d .
H33 H 0.0110 0.3275 0.2091 0.053 Uiso 1 1 calc R
C34 C 0.1179(3) 0.28316(19) 0.1836(2) 0.0438(9) Uani 1 1 d .
C35 C 0.1910(2) 0.30247(19) 0.1584(2) 0.0433(9) Uani 1 1 d .
H35 H 0.2274 0.2641 0.1483 0.052 Uiso 1 1 calc R
C36 C 0.2141(2) 0.37629(19) 0.1470(2) 0.0403(8) Uani 1 1 d .
C37 C 0.0074(2) 0.4722(2) 0.1877(2) 0.0474(9) Uani 1 1 d .
C38 C -0.0197(3) 0.5090(2) 0.1109(3) 0.0647(12) Uani 1 1 d .
H38A H -0.0650 0.5460 0.1109 0.097 Uiso 1 1 calc R
H38B H -0.0427 0.4715 0.0737 0.097 Uiso 1 1 calc R
H38C H 0.0314 0.5327 0.0996 0.097 Uiso 1 1 calc R
C39 C -0.0767(3) 0.4350(3) 0.2003(4) 0.0854(17) Uani 1 1 d .
H39A H -0.0637 0.4119 0.2489 0.128 Uiso 1 1 calc R
H39B H -0.0971 0.3975 0.1625 0.128 Uiso 1 1 calc R
H39C H -0.1224 0.4723 0.1975 0.128 Uiso 1 1 calc R
C40 C 0.0363(3) 0.5301(2) 0.2480(3) 0.0643(12) Uani 1 1 d .
H40A H 0.0537 0.5057 0.2959 0.096 Uiso 1 1 calc R
H40B H -0.0124 0.5639 0.2478 0.096 Uiso 1 1 calc R
H40C H 0.0859 0.5580 0.2389 0.096 Uiso 1 1 calc R
C41 C 0.0952(3) 0.2028(2) 0.1947(2) 0.0597(11) Uani 1 1 d .
H41A H 0.1378 0.1706 0.1798 0.090 Uiso 1 1 calc R
H41B H 0.0364 0.1919 0.1648 0.090 Uiso 1 1 calc R
H41C H 0.0970 0.1944 0.2467 0.090 Uiso 1 1 calc R
C42 C 0.2886(3) 0.3915(2) 0.1088(2) 0.0484(9) Uani 1 1 d .
C43 C 0.2497(3) 0.4362(3) 0.0375(2) 0.0613(11) Uani 1 1 d .
H43A H 0.2060 0.4061 0.0038 0.092 Uiso 1 1 calc R
H43B H 0.2966 0.4495 0.0138 0.092 Uiso 1 1 calc R
H43C H 0.2218 0.4810 0.0500 0.092 Uiso 1 1 calc R
C44 C 0.3276(3) 0.3194(3) 0.0849(3) 0.0793(16) Uani 1 1 d .
H44A H 0.3535 0.2899 0.1284 0.119 Uiso 1 1 calc R
H44B H 0.3729 0.3319 0.0590 0.119 Uiso 1 1 calc R
H44C H 0.2811 0.2911 0.0521 0.119 Uiso 1 1 calc R
C45 C 0.3668(3) 0.4327(2) 0.1608(3) 0.0584(11) Uani 1 1 d .
H45A H 0.3462 0.4795 0.1764 0.088 Uiso 1 1 calc R
H45B H 0.4124 0.4423 0.1344 0.088 Uiso 1 1 calc R
H45C H 0.3909 0.4022 0.2040 0.088 Uiso 1 1 calc R
C46 C 0.2679(3) 0.5092(2) 0.3446(2) 0.0483(9) Uani 1 1 d .
C47 C 0.2508(3) 0.6244(2) 0.3986(2) 0.0475(9) Uani 1 1 d .
H47 H 0.2921 0.6664 0.3989 0.057 Uiso 1 1 calc R
C48 C 0.1600(3) 0.6584(3) 0.3878(3) 0.0800(15) Uani 1 1 d .
H48A H 0.1440 0.6833 0.3400 0.120 Uiso 1 1 calc R
H48B H 0.1604 0.6943 0.4270 0.120 Uiso 1 1 calc R
H48C H 0.1173 0.6196 0.3895 0.120 Uiso 1 1 calc R
C49 C 0.2822(4) 0.5854(3) 0.4727(3) 0.0824(16) Uani 1 1 d .
H49A H 0.2445 0.5429 0.4747 0.124 Uiso 1 1 calc R
H49B H 0.2795 0.6197 0.5125 0.124 Uiso 1 1 calc R
H49C H 0.3427 0.5688 0.4784 0.124 Uiso 1 1 calc R
C50 C 0.2667(3) 0.3686(2) 0.3504(2) 0.0587(11) Uani 1 1 d .
H50 H 0.2349 0.3549 0.2993 0.070 Uiso 1 1 calc R
C51 C 0.3500(4) 0.3242(3) 0.3718(4) 0.108(2) Uani 1 1 d .
H51A H 0.3881 0.3368 0.3393 0.163 Uiso 1 1 calc R
H51B H 0.3358 0.2716 0.3673 0.163 Uiso 1 1 calc R
H51C H 0.3801 0.3354 0.4227 0.163 Uiso 1 1 calc R
C52 C 0.2071(4) 0.3559(3) 0.4012(3) 0.0972(19) Uani 1 1 d .
H52A H 0.2397 0.3639 0.4521 0.146 Uiso 1 1 calc R
H52B H 0.1850 0.3052 0.3956 0.146 Uiso 1 1 calc R
H52C H 0.1577 0.3903 0.3890 0.146 Uiso 1 1 calc R

loop_
_atom_site_aniso_label
_atom_site_aniso_U_11
_atom_site_aniso_U_22
_atom_site_aniso_U_33
_atom_site_aniso_U_23
_atom_site_aniso_U_13
_atom_site_aniso_U_12
Y1 0.03651(19) 0.02817(18) 0.03564(18) 0.00074(13) 0.01141(14) 0.00176(13)
O1 0.0369(13) 0.0377(13) 0.0336(12) 0.0001(10) 0.0121(10) 0.0007(10)
O2 0.0443(13) 0.0281(11) 0.0394(13) 0.0052(10) 0.0116(11) 0.0053(10)
O3 0.0405(13) 0.0305(12) 0.0438(13) -0.0038(10) 0.0144(11) -0.0014(10)
N1 0.0515(18) 0.0373(16) 0.0384(16) -0.0028(14) 0.0174(14) 0.0002(14)
N2 0.089(3) 0.0409(19) 0.059(2) 0.0075(17) 0.024(2) 0.0028(19)
C1 0.0367(17) 0.0288(16) 0.0346(17) 0.0008(14) 0.0134(14) 0.0030(13)
C2 0.0371(18) 0.0277(16) 0.0370(17) -0.0003(14) 0.0085(14) 0.0035(14)
C3 0.0376(19) 0.0337(18) 0.047(2) 0.0023(16) 0.0059(16) 0.0024(15)
C4 0.040(2) 0.049(2) 0.053(2) 0.0052(18) 0.0197(18) -0.0016(17)
C5 0.045(2) 0.046(2) 0.043(2) 0.0069(17) 0.0195(17) 0.0015(17)
C6 0.0406(19) 0.0339(17) 0.0388(18) 0.0005(15) 0.0119(15) 0.0022(15)
C7 0.0382(19) 0.0407(19) 0.0372(18) 0.0015(16) 0.0083(15) 0.0022(15)
C8 0.061(2) 0.048(2) 0.039(2) -0.0045(17) 0.0104(18) 0.0055(19)
C9 0.058(2) 0.046(2) 0.045(2) 0.0088(18) 0.0161(18) -0.0047(18)
C10 0.050(2) 0.066(3) 0.045(2) 0.008(2) 0.0016(18) 0.003(2)
C11 0.048(3) 0.106(4) 0.074(3) 0.010(3) 0.026(2) 0.003(2)
C12 0.046(2) 0.0420(19) 0.0344(18) 0.0017(16) 0.0128(15) 0.0005(16)
C13 0.056(2) 0.064(3) 0.039(2) -0.0083(19) 0.0153(18) 0.003(2)
C14 0.076(3) 0.052(2) 0.049(2) 0.009(2) 0.019(2) 0.003(2)
C15 0.050(2) 0.066(3) 0.0332(18) 0.0036(18) 0.0115(16) 0.0076(19)
C16 0.0435(19) 0.0294(16) 0.0324(17) 0.0022(14) 0.0129(15) 0.0023(14)
C17 0.0428(19) 0.0347(17) 0.0335(17) -0.0001(15) 0.0116(15) 0.0045(15)
C18 0.050(2) 0.046(2) 0.0389(19) 0.0062(17) 0.0085(17) 0.0066(17)
C19 0.050(2) 0.0346(19) 0.051(2) 0.0084(17) 0.0104(18) 0.0079(17)
C20 0.050(2) 0.0296(17) 0.047(2) 0.0013(16) 0.0166(17) 0.0014(16)
C21 0.045(2) 0.0321(17) 0.0394(18) -0.0005(15) 0.0188(15) 0.0029(15)
C22 0.043(2) 0.0389(19) 0.044(2) 0.0016(16) 0.0081(16) 0.0009(16)
C23 0.058(2) 0.051(2) 0.055(2) -0.008(2) 0.014(2) -0.0024(19)
C24 0.047(2) 0.047(2) 0.064(3) -0.0008(19) 0.0183(19) -0.0022(18)
C25 0.059(3) 0.061(3) 0.057(3) 0.006(2) -0.001(2) -0.003(2)
C26 0.065(3) 0.042(2) 0.079(3) 0.017(2) 0.006(2) 0.012(2)
C27 0.048(2) 0.0319(17) 0.0362(18) 0.0016(15) 0.0072(16) 0.0000(15)
C28 0.060(2) 0.044(2) 0.043(2) 0.0010(18) 0.0052(18) -0.0043(19)
C29 0.046(2) 0.043(2) 0.054(2) -0.0026(18) 0.0102(18) 0.0001(17)
C30 0.058(2) 0.044(2) 0.0377(19) 0.0030(17) 0.0075(17) -0.0032(18)
C31 0.0393(19) 0.0339(17) 0.0340(17) -0.0011(15) 0.0070(14) -0.0009(15)
C32 0.044(2) 0.0349(18) 0.0404(19) -0.0018(16) 0.0107(16) 0.0001(15)
C33 0.046(2) 0.0401(19) 0.046(2) 0.0012(17) 0.0111(17) -0.0086(17)
C34 0.053(2) 0.0331(18) 0.042(2) 0.0008(16) 0.0053(17) -0.0017(17)
C35 0.044(2) 0.0367(19) 0.043(2) -0.0099(17) 0.0002(17) 0.0070(16)
C36 0.0396(19) 0.0366(18) 0.044(2) -0.0052(16) 0.0086(16) -0.0015(15)
C37 0.039(2) 0.0389(19) 0.067(3) 0.0013(19) 0.0182(18) 0.0030(16)
C38 0.052(2) 0.050(2) 0.084(3) -0.002(2) -0.001(2) 0.009(2)
C39 0.053(3) 0.067(3) 0.150(5) 0.011(3) 0.050(3) 0.007(2)
C40 0.066(3) 0.059(3) 0.073(3) -0.007(2) 0.027(2) 0.014(2)
C41 0.077(3) 0.038(2) 0.061(3) 0.006(2) 0.010(2) -0.006(2)
C42 0.046(2) 0.044(2) 0.059(2) -0.0141(19) 0.0204(19) -0.0032(17)
C43 0.068(3) 0.072(3) 0.051(2) -0.015(2) 0.028(2) -0.016(2)
C44 0.075(3) 0.058(3) 0.121(4) -0.033(3) 0.057(3) -0.004(2)
C45 0.043(2) 0.050(2) 0.082(3) -0.010(2) 0.016(2) 0.0003(18)
C46 0.057(2) 0.048(2) 0.043(2) 0.0013(18) 0.0191(18) 0.0006(19)
C47 0.062(3) 0.046(2) 0.040(2) 0.0070(17) 0.0237(18) -0.0012(19)
C48 0.077(3) 0.078(3) 0.093(4) -0.023(3) 0.036(3) 0.002(3)
C49 0.133(5) 0.072(3) 0.050(3) 0.002(2) 0.037(3) -0.008(3)
C50 0.077(3) 0.039(2) 0.054(2) 0.0034(19) 0.002(2) -0.012(2)
C51 0.113(5) 0.058(3) 0.148(6) 0.005(4) 0.019(4) 0.021(3)
C52 0.095(4) 0.101(4) 0.097(4) 0.001(4) 0.026(3) -0.045(4)

loop_
_atom_type_symbol
_atom_type_description
_atom_type_scat_dispersion_real
_atom_type_scat_dispersion_imag
_atom_type_scat_source
C C 0.0033 0.0016 'International Tables Vol C Tables 4.2.6.8 and 6.1.1.4'
H H 0.0000 0.0000 'International Tables Vol C Tables 4.2.6.8 and 6.1.1.4'
N N 0.0061 0.0033 'International Tables Vol C Tables 4.2.6.8 and 6.1.1.4'
O O 0.0106 0.0060 'International Tables Vol C Tables 4.2.6.8 and 6.1.1.4'
Y Y -2.7962 3.5667 'International Tables Vol C Tables 4.2.6.8 and 6.1.1.4'

loop_
_geom_angle_atom_site_label_1
_geom_angle_atom_site_label_2
_geom_angle_atom_site_label_3
_geom_angle
O1 Y1 O2 108.66(9)
O1 Y1 O3 116.16(8)
O2 Y1 O3 127.89(9)
O1 Y1 N1 96.77(9)
O2 Y1 N1 108.73(9)
O3 Y1 N1 91.42(9)
O1 Y1 C15 63.89(9)
O2 Y1 C15 80.99(10)
O3 Y1 C15 95.58(10)
N1 Y1 C15 160.57(10)
C1 O1 Y1 165.1(2)
C16 O2 Y1 168.5(2)
C31 O3 Y1 160.9(2)
C46 N1 C47 118.0(3)
C46 N1 Y1 110.0(2)
C47 N1 Y1 131.9(2)
C46 N2 C50 147.7(4)
O1 C1 C6 121.2(3)
O1 C1 C2 120.0(3)
C6 C1 C2 118.8(3)
C3 C2 C1 118.8(3)
C3 C2 C7 119.2(3)
C1 C2 C7 122.0(3)
C2 C3 C4 123.3(3)
C2 C3 H3 118.3
C4 C3 H3 118.3
C5 C4 C3 116.8(3)
C5 C4 C11 121.2(4)
C3 C4 C11 122.0(4)
C4 C5 C6 123.8(3)
C4 C5 H5 118.1
C6 C5 H5 118.1
C5 C6 C1 118.4(3)
C5 C6 C12 114.7(3)
C1 C6 C12 127.0(3)
C9 C7 C10 106.8(3)
C9 C7 C8 110.3(3)
C10 C7 C8 106.0(3)
C9 C7 C2 110.0(3)
C10 C7 C2 112.6(3)
C8 C7 C2 111.0(3)
C7 C8 H8A 109.5
C7 C8 H8B 109.5
H8A C8 H8B 109.5
C7 C8 H8C 109.5
H8A C8 H8C 109.5
H8B C8 H8C 109.5
C7 C9 H9A 109.5
C7 C9 H9B 109.5
H9A C9 H9B 109.5
C7 C9 H9C 109.5
H9A C9 H9C 109.5
H9B C9 H9C 109.5
C7 C10 H10A 109.5
C7 C10 H10B 109.5
H10A C10 H10B 109.5
C7 C10 H10C 109.5
H10A C10 H10C 109.5
H10B C10 H10C 109.5
C4 C11 H11A 109.5
C4 C11 H11B 109.5
H11A C11 H11B 109.5
C4 C11 H11C 109.5
H11A C11 H11C 109.5
H11B C11 H11C 109.5
C15 C12 C13 106.5(3)
C15 C12 C14 106.7(3)
C13 C12 C14 108.6(3)
C15 C12 C6 117.7(3)
C13 C12 C6 109.1(3)
C14 C12 C6 107.9(3)
C12 C13 H13A 109.5
C12 C13 H13B 109.5
H13A C13 H13B 109.5
C12 C13 H13C 109.5
H13A C13 H13C 109.5
H13B C13 H13C 109.5
C12 C14 H14A 109.5
C12 C14 H14B 109.5
H14A C14 H14B 109.5
C12 C14 H14C 109.5
H14A C14 H14C 109.5
H14B C14 H14C 109.5
C12 C15 Y1 124.9(2)
C12 C15 H15A 109.5
Y1 C15 H15A 125.6
C12 C15 H15B 109.5
Y1 C15 H15B 54.0
H15A C15 H15B 109.5
C12 C15 H15C 109.5
Y1 C15 H15C 55.5
H15A C15 H15C 109.5
H15B C15 H15C 109.5
O2 C16 C17 119.7(3)
O2 C16 C21 121.0(3)
C17 C16 C21 119.4(3)
C18 C17 C16 118.4(3)
C18 C17 C22 119.4(3)
C16 C17 C22 122.1(3)
C17 C18 C19 123.1(3)
C17 C18 H18 118.5
C19 C18 H18 118.5
C20 C19 C18 117.2(3)
C20 C19 C26 121.8(3)
C18 C19 C26 121.1(3)
C19 C20 C21 123.9(3)
C19 C20 H20 118.1
C21 C20 H20 118.1
C20 C21 C16 118.1(3)
C20 C21 C27 118.9(3)
C16 C21 C27 123.0(3)
C23 C22 C25 105.8(3)
C23 C22 C24 111.1(3)
C25 C22 C24 107.1(3)
C23 C22 C17 112.8(3)
C25 C22 C17 112.4(3)
C24 C22 C17 107.6(3)
C22 C23 H23A 109.5
C22 C23 H23B 109.5
H23A C23 H23B 109.5
C22 C23 H23C 109.5
H23A C23 H23C 109.5
H23B C23 H23C 109.5
C22 C24 H24A 109.5
C22 C24 H24B 109.5
H24A C24 H24B 109.5
C22 C24 H24C 109.5
H24A C24 H24C 109.5
H24B C24 H24C 109.5
C22 C25 H25A 109.5
C22 C25 H25B 109.5
H25A C25 H25B 109.5
C22 C25 H25C 109.5
H25A C25 H25C 109.5
H25B C25 H25C 109.5
C19 C26 H26A 109.5
C19 C26 H26B 109.5
H26A C26 H26B 109.5
C19 C26 H26C 109.5
H26A C26 H26C 109.5
H26B C26 H26C 109.5
C30 C27 C29 111.4(3)
C30 C27 C21 110.8(3)
C29 C27 C21 109.5(3)
C30 C27 C28 106.2(3)
C29 C27 C28 106.4(3)
C21 C27 C28 112.4(3)
C27 C28 H28A 109.5
C27 C28 H28B 109.5
H28A C28 H28B 109.5
C27 C28 H28C 109.5
H28A C28 H28C 109.5
H28B C28 H28C 109.5
C27 C29 H29A 109.5
C27 C29 H29B 109.5
H29A C29 H29B 109.5
C27 C29 H29C 109.5
H29A C29 H29C 109.5
H29B C29 H29C 109.5
C27 C30 H30A 109.5
C27 C30 H30B 109.5
H30A C30 H30B 109.5
C27 C30 H30C 109.5
H30A C30 H30C 109.5
H30B C30 H30C 109.5
O3 C31 C32 120.4(3)
O3 C31 C36 120.3(3)
C32 C31 C36 119.3(3)
C33 C32 C31 118.0(3)
C33 C32 C37 118.2(3)
C31 C32 C37 123.5(3)
C34 C33 C32 123.5(4)
C34 C33 H33 118.2
C32 C33 H33 118.2
C35 C34 C33 117.2(3)
C35 C34 C41 121.8(4)
C33 C34 C41 121.0(4)
C34 C35 C36 123.6(3)
C34 C35 H35 118.2
C36 C35 H35 118.2
C35 C36 C31 117.5(3)
C35 C36 C42 119.5(3)
C31 C36 C42 122.7(3)
C40 C37 C38 110.8(3)
C40 C37 C39 107.3(4)
C38 C37 C39 106.0(4)
C40 C37 C32 113.1(3)
C38 C37 C32 107.2(3)
C39 C37 C32 112.2(3)
C37 C38 H38A 109.5
C37 C38 H38B 109.5
H38A C38 H38B 109.5
C37 C38 H38C 109.5
H38A C38 H38C 109.5
H38B C38 H38C 109.5
C37 C39 H39A 109.5
C37 C39 H39B 109.5
H39A C39 H39B 109.5
C37 C39 H39C 109.5
H39A C39 H39C 109.5
H39B C39 H39C 109.5
C37 C40 H40A 109.5
C37 C40 H40B 109.5
H40A C40 H40B 109.5
C37 C40 H40C 109.5
H40A C40 H40C 109.5
H40B C40 H40C 109.5
C34 C41 H41A 109.5
C34 C41 H41B 109.5
H41A C41 H41B 109.5
C34 C41 H41C 109.5
H41A C41 H41C 109.5
H41B C41 H41C 109.5
C36 C42 C44 112.4(3)
C36 C42 C43 107.9(3)
C44 C42 C43 107.0(4)
C36 C42 C45 111.7(3)
C44 C42 C45 106.0(3)
C43 C42 C45 111.9(3)
C42 C43 H43A 109.5
C42 C43 H43B 109.5
H43A C43 H43B 109.5
C42 C43 H43C 109.5
H43A C43 H43C 109.5
H43B C43 H43C 109.5
C42 C44 H44A 109.5
C42 C44 H44B 109.5
H44A C44 H44B 109.5
C42 C44 H44C 109.5
H44A C44 H44C 109.5
H44B C44 H44C 109.5
C42 C45 H45A 109.5
C42 C45 H45B 109.5
H45A C45 H45B 109.5
C42 C45 H45C 109.5
H45A C45 H45C 109.5
H45B C45 H45C 109.5
N2 C46 N1 170.0(5)
N1 C47 C48 110.7(3)
N1 C47 C49 113.6(3)
C48 C47 C49 113.2(4)
N1 C47 H47 106.2
C48 C47 H47 106.2
C49 C47 H47 106.2
C47 C48 H48A 109.5
C47 C48 H48B 109.5
H48A C48 H48B 109.5
C47 C48 H48C 109.5
H48A C48 H48C 109.5
H48B C48 H48C 109.5
C47 C49 H49A 109.5
C47 C49 H49B 109.5
H49A C49 H49B 109.5
C47 C49 H49C 109.5
H49A C49 H49C 109.5
H49B C49 H49C 109.5
N2 C50 C52 109.9(4)
N2 C50 C51 107.5(4)
C52 C50 C51 112.6(5)
N2 C50 H50 108.9
C52 C50 H50 108.9
C51 C50 H50 108.9
C50 C51 H51A 109.5
C50 C51 H51B 109.5
H51A C51 H51B 109.5
C50 C51 H51C 109.5
H51A C51 H51C 109.5
H51B C51 H51C 109.5
C50 C52 H52A 109.5
C50 C52 H52B 109.5
H52A C52 H52B 109.5
C50 C52 H52C 109.5
H52A C52 H52C 109.5
H52B C52 H52C 109.5

loop_
_geom_bond_atom_site_label_1
_geom_bond_atom_site_label_2
_geom_bond_distance
Y1 O1 2.063(2)
Y1 O2 2.098(2)
Y1 O3 2.125(2)
Y1 N1 2.443(3)
Y1 C15 3.029(4)
O1 C1 1.355(4)
O2 C16 1.360(4)
O3 C31 1.366(4)
N1 C46 1.250(5)
N1 C47 1.481(5)
N2 C46 1.182(5)
N2 C50 1.451(5)
C1 C6 1.417(5)
C1 C2 1.432(4)
C2 C3 1.380(5)
C2 C7 1.539(5)
C3 C4 1.388(5)
C3 H3 0.9400
C4 C5 1.377(5)
C4 C11 1.510(5)
C5 C6 1.392(5)
C5 H5 0.9400
C6 C12 1.555(5)
C7 C9 1.529(5)
C7 C10 1.533(5)
C7 C8 1.538(5)
C8 H8A 0.9700
C8 H8B 0.9700
C8 H8C 0.9700
C9 H9A 0.9700
C9 H9B 0.9700
C9 H9C 0.9700
C10 H10A 0.9700
C10 H10B 0.9700
C10 H10C 0.9700
C11 H11A 0.9700
C11 H11B 0.9700
C11 H11C 0.9700
C12 C15 1.532(5)
C12 C13 1.537(5)
C12 C14 1.552(5)
C13 H13A 0.9700
C13 H13B 0.9700
C13 H13C 0.9700
C14 H14A 0.9700
C14 H14B 0.9700
C14 H14C 0.9700
C15 H15A 0.9700
C15 H15B 0.9700
C15 H15C 0.9700
C16 C17 1.426(4)
C16 C21 1.427(5)
C17 C18 1.389(5)
C17 C22 1.539(5)
C18 C19 1.390(5)
C18 H18 0.9400
C19 C20 1.379(5)
C19 C26 1.518(5)
C20 C21 1.385(5)
C20 H20 0.9400
C21 C27 1.543(5)
C22 C23 1.536(5)
C22 C25 1.536(5)
C22 C24 1.537(5)
C23 H23A 0.9700
C23 H23B 0.9700
C23 H23C 0.9700
C24 H24A 0.9700
C24 H24B 0.9700
C24 H24C 0.9700
C25 H25A 0.9700
C25 H25B 0.9700
C25 H25C 0.9700
C26 H26A 0.9700
C26 H26B 0.9700
C26 H26C 0.9700
C27 C30 1.526(5)
C27 C29 1.532(5)
C27 C28 1.545(5)
C28 H28A 0.9700
C28 H28B 0.9700
C28 H28C 0.9700
C29 H29A 0.9700
C29 H29B 0.9700
C29 H29C 0.9700
C30 H30A 0.9700
C30 H30B 0.9700
C30 H30C 0.9700
C31 C32 1.422(5)
C31 C36 1.427(5)
C32 C33 1.398(5)
C32 C37 1.539(5)
C33 C34 1.379(5)
C33 H33 0.9400
C34 C35 1.376(5)
C34 C41 1.513(5)
C35 C36 1.405(5)
C35 H35 0.9400
C36 C42 1.523(5)
C37 C40 1.517(6)
C37 C38 1.535(6)
C37 C39 1.538(6)
C38 H38A 0.9700
C38 H38B 0.9700
C38 H38C 0.9700
C39 H39A 0.9700
C39 H39B 0.9700
C39 H39C 0.9700
C40 H40A 0.9700
C40 H40B 0.9700
C40 H40C 0.9700
C41 H41A 0.9700
C41 H41B 0.9700
C41 H41C 0.9700
C42 C44 1.542(5)
C42 C43 1.542(6)
C42 C45 1.550(5)
C43 H43A 0.9700
C43 H43B 0.9700
C43 H43C 0.9700
C44 H44A 0.9700
C44 H44B 0.9700
C44 H44C 0.9700
C45 H45A 0.9700
C45 H45B 0.9700
C45 H45C 0.9700
C47 C48 1.509(6)
C47 C49 1.518(6)
C47 H47 0.9900
C48 H48A 0.9700
C48 H48B 0.9700
C48 H48C 0.9700
C49 H49A 0.9700
C49 H49B 0.9700
C49 H49C 0.9700
C50 C52 1.492(7)
C50 C51 1.493(7)
C50 H50 0.9900
C51 H51A 0.9700
C51 H51B 0.9700
C51 H51C 0.9700
C52 H52A 0.9700
C52 H52B 0.9700
C52 H52C 0.9700

loop_
_geom_torsion_atom_site_label_1
_geom_torsion_atom_site_label_2
_geom_torsion_atom_site_label_3
_geom_torsion_atom_site_label_4
_geom_torsion
O2 Y1 O1 C1 -74.2(8)
O3 Y1 O1 C1 78.4(8)
N1 Y1 O1 C1 173.4(7)
C15 Y1 O1 C1 -4.7(7)
O1 Y1 O2 C16 42.1(11)
O3 Y1 O2 C16 -106.4(10)
N1 Y1 O2 C16 146.3(10)
C15 Y1 O2 C16 -16.3(11)
O1 Y1 O3 C31 70.4(7)
O2 Y1 O3 C31 -143.1(6)
N1 Y1 O3 C31 -27.9(7)
C15 Y1 O3 C31 134.0(6)
O1 Y1 N1 C46 -80.6(3)
O2 Y1 N1 C46 167.0(3)
O3 Y1 N1 C46 35.9(3)
C15 Y1 N1 C46 -75.3(4)
O1 Y1 N1 C47 95.8(3)
O2 Y1 N1 C47 -16.6(3)
O3 Y1 N1 C47 -147.6(3)
C15 Y1 N1 C47 101.1(4)
Y1 O1 C1 C6 2.6(9)
Y1 O1 C1 C2 -176.8(6)
O1 C1 C2 C3 177.8(3)
C6 C1 C2 C3 -1.7(4)
O1 C1 C2 C7 0.4(4)
C6 C1 C2 C7 -179.1(3)
C1 C2 C3 C4 -1.6(5)
C7 C2 C3 C4 175.9(3)
C2 C3 C4 C5 3.2(5)
C2 C3 C4 C11 -175.3(3)
C3 C4 C5 C6 -1.6(6)
C11 C4 C5 C6 176.9(4)
C4 C5 C6 C1 -1.5(5)
C4 C5 C6 C12 178.1(3)
O1 C1 C6 C5 -176.3(3)
C2 C1 C6 C5 3.2(5)
O1 C1 C6 C12 4.2(5)
C2 C1 C6 C12 -176.4(3)
C3 C2 C7 C9 -113.2(3)
C1 C2 C7 C9 64.1(4)
C3 C2 C7 C10 5.8(4)
C1 C2 C7 C10 -176.9(3)
C3 C2 C7 C8 124.4(3)
C1 C2 C7 C8 -58.2(4)
C5 C6 C12 C15 176.3(3)
C1 C6 C12 C15 -4.1(5)
C5 C6 C12 C13 54.9(4)
C1 C6 C12 C13 -125.6(4)
C5 C6 C12 C14 -63.0(4)
C1 C6 C12 C14 116.6(4)
C13 C12 C15 Y1 123.7(3)
C14 C12 C15 Y1 -120.4(3)
C6 C12 C15 Y1 0.9(4)
O1 Y1 C15 C12 1.3(3)
O2 Y1 C15 C12 117.3(3)
O3 Y1 C15 C12 -115.1(3)
N1 Y1 C15 C12 -4.5(5)
Y1 O2 C16 C17 99.4(11)
Y1 O2 C16 C21 -79.8(11)
O2 C16 C17 C18 -177.9(3)
C21 C16 C17 C18 1.2(5)
O2 C16 C17 C22 5.8(5)
C21 C16 C17 C22 -175.1(3)
C16 C17 C18 C19 -1.0(6)
C22 C17 C18 C19 175.4(4)
C17 C18 C19 C20 0.3(6)
C17 C18 C19 C26 -178.6(4)
C18 C19 C20 C21 0.3(6)
C26 C19 C20 C21 179.1(4)
C19 C20 C21 C16 0.0(6)
C19 C20 C21 C27 179.9(3)
O2 C16 C21 C20 178.4(3)
C17 C16 C21 C20 -0.7(5)
O2 C16 C21 C27 -1.5(5)
C17 C16 C21 C27 179.3(3)
C18 C17 C22 C23 124.2(4)
C16 C17 C22 C23 -59.6(4)
C18 C17 C22 C25 4.7(5)
C16 C17 C22 C25 -179.0(3)
C18 C17 C22 C24 -112.9(4)
C16 C17 C22 C24 63.3(4)
C20 C21 C27 C30 127.8(3)
C16 C21 C27 C30 -52.2(4)
C20 C21 C27 C29 -108.9(4)
C16 C21 C27 C29 71.1(4)
C20 C21 C27 C28 9.2(5)
C16 C21 C27 C28 -170.9(3)
Y1 O3 C31 C32 94.5(7)
Y1 O3 C31 C36 -84.9(7)
O3 C31 C32 C33 -169.8(3)
C36 C31 C32 C33 9.6(5)
O3 C31 C32 C37 16.2(5)
C36 C31 C32 C37 -164.4(3)
C31 C32 C33 C34 -3.0(5)
C37 C32 C33 C34 171.3(3)
C32 C33 C34 C35 -3.4(5)
C32 C33 C34 C41 -179.8(3)
C33 C34 C35 C36 3.2(5)
C41 C34 C35 C36 179.7(3)
C34 C35 C36 C31 3.3(5)
C34 C35 C36 C42 -171.4(3)
O3 C31 C36 C35 169.8(3)
C32 C31 C36 C35 -9.7(5)
O3 C31 C36 C42 -15.8(5)
C32 C31 C36 C42 164.8(3)
C33 C32 C37 C40 121.0(4)
C31 C32 C37 C40 -65.1(5)
C33 C32 C37 C38 -116.6(4)
C31 C32 C37 C38 57.4(4)
C33 C32 C37 C39 -0.6(5)
C31 C32 C37 C39 173.3(4)
C35 C36 C42 C44 1.9(5)
C31 C36 C42 C44 -172.5(4)
C35 C36 C42 C43 119.6(4)
C31 C36 C42 C43 -54.8(4)
C35 C36 C42 C45 -117.1(4)
C31 C36 C42 C45 68.5(4)
C50 N2 C46 N1 -154(2)
C47 N1 C46 N2 -115(2)
Y1 N1 C46 N2 62(3)
C46 N1 C47 C48 -115.5(4)
Y1 N1 C47 C48 68.3(4)
C46 N1 C47 C49 13.2(5)
Y1 N1 C47 C49 -163.0(3)
C46 N2 C50 C52 -54.2(9)
C46 N2 C50 C51 -177.1(7)
